data_1561242
loop_
_publ_author_name
'Feng, Si-si'
'Xie, Ling'
'Lu, Li-ping'
'Zhu, Miao-li'
'Su, Feng'

_publ_section_title
;
 The diversity of five metal--organic complexes based on an unsymmetrical
 biphenyl tetracarboxylate: Synthesis, structures, magnetism and
 luminescence
;
_journal_name_full 'Journal of Solid State Chemistry'
_journal_page_first 335
_journal_page_last 345
_journal_paper_doi 10.1016/j.jssc.2017.10.035
_journal_volume 258
_journal_year 2018
_chemical_formula_sum 'C32 H20 K2 O21 Zn4'
_chemical_formula_weight 1080.16
_space_group_crystal_system monoclinic
_space_group_IT_number 14
_space_group_name_Hall '-P 2ybc'
_space_group_name_H-M_alt 'P 1 21/c 1'
_atom_sites_solution_hydrogens mixed
_cell_angle_alpha 90
_cell_angle_beta 105.935(5)
_cell_angle_gamma 90
_cell_formula_units_Z 2
_cell_length_a 6.7439(8)
_cell_length_b 24.242(3)
_cell_length_c 11.5643(11)
_cell_measurement_reflns_used 28044
_cell_measurement_temperature 298(2)
_cell_measurement_theta_max 30.03
_cell_measurement_theta_min 0.84
_cell_volume 1817.9(4)
_computing_cell_refinement 'Bruker SMART'
_computing_data_collection 'Bruker SMART'
_computing_data_reduction 'Bruker SAINT'
_computing_molecular_graphics 'Bruker SHELXTL'
_computing_publication_material 'Bruker SHELXTL'
_computing_structure_refinement 'SHELXL-2014/7 (Sheldrick, 2014)'
_computing_structure_solution 'SHELXS-97 (Sheldrick, 2008)'
_diffrn_ambient_temperature 298(2)
_diffrn_measured_fraction_theta_full 0.985
_diffrn_measured_fraction_theta_max 0.985
_diffrn_measurement_device_type 'CCD area detector'
_diffrn_measurement_method 'phi and omega scans'
_diffrn_radiation_monochromator graphite
_diffrn_radiation_source 'fine-focus sealed tube'
_diffrn_radiation_type MoK\a
_diffrn_radiation_wavelength 0.71073
_diffrn_reflns_av_R_equivalents 0.0937
_diffrn_reflns_av_unetI/netI 0.0655
_diffrn_reflns_Laue_measured_fraction_full 0.985
_diffrn_reflns_Laue_measured_fraction_max 0.985
_diffrn_reflns_limit_h_max 8
_diffrn_reflns_limit_h_min -8
_diffrn_reflns_limit_k_max 29
_diffrn_reflns_limit_k_min -29
_diffrn_reflns_limit_l_max 13
_diffrn_reflns_limit_l_min -13
_diffrn_reflns_number 19422
_diffrn_reflns_point_group_measured_fraction_full 0.985
_diffrn_reflns_point_group_measured_fraction_max 0.985
_diffrn_reflns_theta_full 25.242
_diffrn_reflns_theta_max 25.350
_diffrn_reflns_theta_min 1.680
_exptl_absorpt_coefficient_mu 2.927
_exptl_absorpt_correction_T_max 0.7996
_exptl_absorpt_correction_T_min 0.5282
_exptl_absorpt_correction_type multi-scan
_exptl_absorpt_process_details sadabs
_exptl_crystal_colour colorless
_exptl_crystal_density_diffrn 1.973
_exptl_crystal_description rodlike
_exptl_crystal_F_000 1076
_exptl_crystal_size_max 0.250
_exptl_crystal_size_mid 0.120
_exptl_crystal_size_min 0.080
_refine_diff_density_max 1.189
_refine_diff_density_min -0.696
_refine_diff_density_rms 0.124
_refine_ls_extinction_coef .
_refine_ls_extinction_method none
_refine_ls_goodness_of_fit_ref 1.078
_refine_ls_hydrogen_treatment constr
_refine_ls_matrix_type full
_refine_ls_number_parameters 271
_refine_ls_number_reflns 3266
_refine_ls_number_restraints 18
_refine_ls_restrained_S_all 1.078
_refine_ls_R_factor_all 0.0754
_refine_ls_R_factor_gt 0.0511
_refine_ls_shift/su_max 0.000
_refine_ls_shift/su_mean 0.000
_refine_ls_structure_factor_coef Fsqd
_refine_ls_weighting_details 'w=1/[\s^2^(Fo^2^)+(0.0333P)^2^+7.0045P] where P=(Fo^2^+2Fc^2^)/3'
_refine_ls_weighting_scheme calc
_refine_ls_wR_factor_gt 0.1070
_refine_ls_wR_factor_ref 0.1162
_reflns_Friedel_coverage 0.000
_reflns_Friedel_fraction_full .
_reflns_Friedel_fraction_max .
_reflns_number_gt 2466
_reflns_number_total 3266
_reflns_threshold_expression 'I > 2\s(I)'
_cod_data_source_file JSSC-2018-258-335.cif
_cod_data_source_block Complex3
_cod_original_sg_symbol_H-M 'P 21/c'
_cod_database_code 1561242
_shelx_space_group_comment
;
The symmetry employed for this shelxl refinement is uniquely defined
by the following loop, which should always be used as a source of
symmetry information in preference to the above space-group names.
They are only intended as comments.
;
_shelx_estimated_absorpt_t_min 0.528
_shelx_estimated_absorpt_t_max 0.800

loop_
_space_group_symop_operation_xyz
'x, y, z'
'-x, y+1/2, -z+1/2'
'-x, -y, -z'
'x, -y-1/2, z-1/2'

loop_
_atom_site_label
_atom_site_type_symbol
_atom_site_fract_x
_atom_site_fract_y
_atom_site_fract_z
_atom_site_U_iso_or_equiv
_atom_site_adp_type
_atom_site_occupancy
_atom_site_site_symmetry_order
_atom_site_calc_flag
_atom_site_refinement_flags_posn
_atom_site_refinement_flags_adp
_atom_site_refinement_flags_occupancy
_atom_site_disorder_assembly
_atom_site_disorder_group
K1 K 1.0811(2) 0.36965(7) 0.50612(15) 0.0440(4) Uani 1 1 d . . . . .
Zn1 Zn 1.02734(11) 0.25834(3) 0.73783(7) 0.0225(2) Uani 1 1 d . . . . .
Zn2 Zn 0.61610(11) 0.30426(3) 0.55599(6) 0.0230(2) Uani 1 1 d . . . . .
O1 O 1.0279(7) 0.17970(18) 0.7799(4) 0.0302(11) Uani 1 1 d . U . . .
O2 O 1.2558(8) 0.1821(2) 0.6759(5) 0.0462(13) Uani 1 1 d . . . . .
O3 O 1.4500(7) 0.14749(18) 0.9380(4) 0.0326(11) Uani 1 1 d . U . . .
O4 O 1.6957(7) 0.0877(2) 0.9295(5) 0.0483(14) Uani 1 1 d . . . . .
O5 O 0.8460(6) 0.21421(17) 0.3396(4) 0.0290(10) Uani 1 1 d . . . . .
O6 O 0.6105(7) 0.16346(18) 0.2099(4) 0.0302(11) Uani 1 1 d . . . . .
O7 O 0.2793(6) 0.20220(17) 0.3238(4) 0.0283(10) Uani 1 1 d . . . . .
O8 O 0.1542(7) 0.11905(19) 0.2629(4) 0.0392(12) Uani 1 1 d . . . . .
O9 O 0.8882(6) 0.27807(17) 0.5728(4) 0.0262(10) Uani 1 1 d . . . . .
H9A H 0.9065 0.2546 0.5269 0.039 Uiso 1 1 d R U . . .
O10 O 0.4005(9) 0.2482(2) 0.5372(5) 0.0550(16) Uani 1 1 d . . . . .
H10A H 0.4195 0.2255 0.5917 0.082 Uiso 1 1 d R U . . .
H10B H 0.3543 0.2315 0.4740 0.082 Uiso 1 1 d R U . . .
O11 O 1.1597(14) 0.4705(4) 0.5844(8) 0.035(2) Uani 0.5 1 d . U P . .
H11A H 1.0338 0.4903 0.5189 0.052 Uiso 0.5 1 d R U P . .
H11B H 1.1220 0.4661 0.6458 0.052 Uiso 0.5 1 d R U P . .
C1 C 1.0155(9) 0.0618(2) 0.6730(5) 0.0234(13) Uani 1 1 d . . . . .
C2 C 1.1737(9) 0.0944(2) 0.7411(5) 0.0194(13) Uani 1 1 d . . . . .
C3 C 1.3477(9) 0.0696(2) 0.8177(5) 0.0218(13) Uani 1 1 d . . . . .
C4 C 1.3625(10) 0.0126(3) 0.8234(6) 0.0324(16) Uani 1 1 d . . . . .
H4 H 1.4793 -0.0041 0.8731 0.039 Uiso 1 1 calc R U . . .
C5 C 1.2038(12) -0.0196(3) 0.7555(7) 0.0404(19) Uani 1 1 d . . . . .
H5 H 1.2131 -0.0578 0.7605 0.049 Uiso 1 1 calc R U . . .
C6 C 1.0346(11) 0.0044(3) 0.6815(6) 0.0357(17) Uani 1 1 d . . . . .
H6 H 0.9295 -0.0177 0.6356 0.043 Uiso 1 1 calc R U . . .
C7 C 0.8271(9) 0.0851(2) 0.5857(5) 0.0228(13) Uani 1 1 d . . . . .
C8 C 0.8441(10) 0.1230(3) 0.4983(5) 0.0254(14) Uani 1 1 d . . . . .
H8 H 0.9744 0.1355 0.4979 0.030 Uiso 1 1 calc R U . . .
C9 C 0.6745(9) 0.1427(2) 0.4125(5) 0.0195(13) Uani 1 1 d . . . . .
C10 C 0.4781(9) 0.1254(2) 0.4125(5) 0.0198(13) Uani 1 1 d . . . . .
C11 C 0.4578(10) 0.0880(3) 0.4997(6) 0.0277(15) Uani 1 1 d . . . . .
H11 H 0.3271 0.0764 0.5012 0.033 Uiso 1 1 calc R U . . .
C12 C 0.6311(10) 0.0677(3) 0.5849(5) 0.0284(15) Uani 1 1 d . . . . .
H12 H 0.6148 0.0423 0.6419 0.034 Uiso 1 1 calc R U . . .
C13 C 1.1545(9) 0.1568(3) 0.7328(5) 0.0245(14) Uani 1 1 d . . . . .
C14 C 1.5160(10) 0.1031(3) 0.8992(6) 0.0268(14) Uani 1 1 d . . . . .
C15 C 0.7120(9) 0.1767(2) 0.3141(6) 0.0225(13) Uani 1 1 d . . . . .
C16 C 0.2883(9) 0.1489(3) 0.3250(6) 0.0249(14) Uani 1 1 d . . . . .

loop_
_atom_site_aniso_label
_atom_site_aniso_U_11
_atom_site_aniso_U_22
_atom_site_aniso_U_33
_atom_site_aniso_U_23
_atom_site_aniso_U_13
_atom_site_aniso_U_12
K1 0.0328(9) 0.0594(11) 0.0424(10) 0.0051(8) 0.0146(8) -0.0035(8)
Zn1 0.0203(4) 0.0219(4) 0.0228(4) -0.0008(3) 0.0019(3) 0.0025(3)
Zn2 0.0210(4) 0.0276(4) 0.0179(4) 0.0004(3) 0.0011(3) 0.0015(3)
O1 0.0300(13) 0.0291(13) 0.0306(13) -0.0009(9) 0.0068(9) 0.0017(9)
O2 0.063(4) 0.035(3) 0.044(3) 0.013(2) 0.020(3) -0.014(3)
O3 0.0318(13) 0.0329(14) 0.0322(13) -0.0024(9) 0.0076(9) 0.0002(9)
O4 0.022(3) 0.051(3) 0.062(4) -0.004(3) -0.006(2) 0.002(2)
O5 0.030(3) 0.028(2) 0.029(2) 0.003(2) 0.008(2) -0.009(2)
O6 0.031(3) 0.037(3) 0.020(2) 0.004(2) 0.002(2) -0.007(2)
O7 0.029(2) 0.024(3) 0.028(2) -0.0008(19) 0.000(2) 0.0028(19)
O8 0.032(3) 0.036(3) 0.037(3) 0.000(2) -0.012(2) -0.009(2)
O9 0.024(2) 0.031(2) 0.022(2) 0.0014(19) 0.0032(19) 0.0076(19)
O10 0.080(4) 0.053(4) 0.032(3) -0.006(2) 0.016(3) -0.039(3)
O11 0.034(2) 0.035(2) 0.035(2) -0.0006(10) 0.0102(11) -0.0019(10)
C1 0.018(3) 0.025(3) 0.024(3) 0.002(3) 0.001(3) 0.002(3)
C2 0.019(3) 0.020(3) 0.020(3) 0.001(2) 0.006(2) 0.001(2)
C3 0.021(3) 0.025(3) 0.017(3) 0.001(3) 0.002(3) 0.000(3)
C4 0.032(4) 0.029(4) 0.028(4) 0.001(3) -0.006(3) 0.011(3)
C5 0.054(5) 0.016(4) 0.041(4) 0.000(3) -0.004(4) 0.001(3)
C6 0.041(4) 0.019(3) 0.038(4) 0.006(3) -0.004(3) -0.002(3)
C7 0.028(3) 0.021(3) 0.017(3) 0.000(3) 0.001(3) 0.000(3)
C8 0.021(3) 0.031(4) 0.023(3) 0.001(3) 0.006(3) -0.007(3)
C9 0.021(3) 0.018(3) 0.018(3) -0.003(2) 0.003(2) -0.003(2)
C10 0.019(3) 0.018(3) 0.020(3) 0.001(2) 0.001(2) 0.001(2)
C11 0.024(3) 0.028(4) 0.031(4) 0.004(3) 0.007(3) -0.007(3)
C12 0.030(4) 0.031(4) 0.019(3) 0.006(3) -0.001(3) -0.008(3)
C13 0.024(3) 0.026(3) 0.015(3) -0.001(3) -0.009(3) -0.006(3)
C14 0.020(3) 0.030(4) 0.028(4) 0.005(3) 0.003(3) 0.000(3)
C15 0.015(3) 0.025(3) 0.026(3) 0.003(3) 0.004(3) 0.002(3)
C16 0.018(3) 0.033(4) 0.023(3) 0.004(3) 0.003(3) 0.000(3)

loop_
_atom_type_symbol
_atom_type_description
_atom_type_scat_dispersion_real
_atom_type_scat_dispersion_imag
_atom_type_scat_source
C C 0.0033 0.0016 'International Tables Vol C Tables 4.2.6.8 and 6.1.1.4'
H H 0.0000 0.0000 'International Tables Vol C Tables 4.2.6.8 and 6.1.1.4'
K K 0.2009 0.2494 'International Tables Vol C Tables 4.2.6.8 and 6.1.1.4'
O O 0.0106 0.0060 'International Tables Vol C Tables 4.2.6.8 and 6.1.1.4'
Zn Zn 0.2839 1.4301 'International Tables Vol C Tables 4.2.6.8 and 6.1.1.4'

loop_
_geom_angle_atom_site_label_1
_geom_angle_atom_site_label_2
_geom_angle_atom_site_label_3
_geom_angle
_geom_angle_site_symmetry_1
_geom_angle_site_symmetry_3
O11 K1 O4 80.9(2) . 4_465
O11 K1 O9 135.7(2) . .
O4 K1 O9 85.15(14) 4_465 .
O11 K1 O1 133.1(2) . 4_565
O4 K1 O1 89.55(16) 4_465 4_565
O9 K1 O1 88.19(13) . 4_565
O11 K1 O3 97.1(2) . 4_565
O4 K1 O3 143.14(16) 4_465 4_565
O9 K1 O3 118.12(14) . 4_565
O1 K1 O3 64.96(13) 4_565 4_565
O11 K1 O8 66.0(2) . 4_666
O4 K1 O8 100.24(16) 4_465 4_666
O9 K1 O8 75.63(14) . 4_666
O1 K1 O8 160.17(15) 4_565 4_666
O3 K1 O8 112.59(14) 4_565 4_666
O11 K1 C13 115.6(2) . 4_565
O4 K1 C13 98.03(16) 4_465 4_565
O9 K1 C13 107.80(15) . 4_565
O1 K1 C13 20.85(13) 4_565 4_565
O3 K1 C13 49.51(14) 4_565 4_565
O8 K1 C13 161.65(15) 4_666 4_565
O11 K1 C2 90.1(2) . 4_565
O4 K1 C2 90.26(16) 4_465 4_565
O9 K1 C2 131.90(14) . 4_565
O1 K1 C2 43.84(13) 4_565 4_565
O3 K1 C2 52.88(13) 4_565 4_565
O8 K1 C2 151.63(15) 4_666 4_565
C13 K1 C2 25.84(14) 4_565 4_565
O11 K1 C3 74.5(2) . 4_565
O4 K1 C3 104.25(16) 4_465 4_565
O9 K1 C3 149.79(14) . 4_565
O1 K1 C3 63.66(13) 4_565 4_565
O3 K1 C3 41.52(13) 4_565 4_565
O8 K1 C3 128.86(15) 4_666 4_565
C13 K1 C3 43.09(14) 4_565 4_565
C2 K1 C3 23.26(13) 4_565 4_565
O11 K1 Zn2 104.0(2) . 1_655
O4 K1 Zn2 169.94(13) 4_465 1_655
O9 K1 Zn2 96.91(10) . 1_655
O1 K1 Zn2 80.70(10) 4_565 1_655
O3 K1 Zn2 28.55(9) 4_565 1_655
O8 K1 Zn2 89.80(10) 4_666 1_655
C13 K1 Zn2 71.95(10) 4_565 1_655
C2 K1 Zn2 81.02(10) 4_565 1_655
C3 K1 Zn2 69.24(10) 4_565 1_655
O11 K1 H9A 150.6 . .
O4 K1 H9A 91.0 4_465 .
O9 K1 H9A 15.0 . .
O1 K1 H9A 74.4 4_565 .
O3 K1 H9A 105.9 4_565 .
O8 K1 H9A 88.1 4_666 .
C13 K1 H9A 93.3 4_565 .
C2 K1 H9A 118.2 4_565 .
C3 K1 H9A 134.8 4_565 .
Zn2 K1 H9A 88.7 1_655 .
O11 K1 H11A 21.3 . .
O4 K1 H11A 62.0 4_465 .
O9 K1 H11A 135.3 . .
O1 K1 H11A 118.7 4_565 .
O3 K1 H11A 105.9 4_565 .
O8 K1 H11A 81.1 4_666 .
C13 K1 H11A 106.2 4_565 .
C2 K1 H11A 80.8 4_565 .
C3 K1 H11A 72.3 4_565 .
Zn2 K1 H11A 120.8 1_655 .
H9A K1 H11A 148.2 . .
O11 K1 H11B 17.0 . .
O4 K1 H11B 78.7 4_465 .
O9 K1 H11B 118.9 . .
O1 K1 H11B 148.9 4_565 .
O3 K1 H11B 109.0 4_565 .
O8 K1 H11B 50.8 4_666 .
C13 K1 H11B 132.5 4_565 .
C2 K1 H11B 106.9 4_565 .
C3 K1 H11B 91.2 4_565 .
Zn2 K1 H11B 108.5 1_655 .
H9A K1 H11B 133.7 . .
H11A K1 H11B 30.9 . .
O9 Zn1 O7 119.66(18) . 4_666
O9 Zn1 O1 116.71(18) . .
O7 Zn1 O1 113.81(18) 4_666 .
O9 Zn1 O5 106.50(17) . 4_566
O7 Zn1 O5 97.01(18) 4_666 4_566
O1 Zn1 O5 97.76(18) . 4_566
O9 Zn2 O3 129.65(18) . 4_465
O9 Zn2 O6 107.46(18) . 4_566
O3 Zn2 O6 104.55(19) 4_465 4_566
O9 Zn2 O10 116.5(2) . .
O3 Zn2 O10 94.2(2) 4_465 .
O6 Zn2 O10 100.3(2) 4_566 .
O9 Zn2 K1 174.30(13) . 1_455
O3 Zn2 K1 45.29(14) 4_465 1_455
O6 Zn2 K1 73.68(13) 4_566 1_455
O10 Zn2 K1 68.35(18) . 1_455
C13 O1 Zn1 106.0(4) . .
C13 O1 K1 106.7(4) . 4_566
Zn1 O1 K1 129.4(2) . 4_566
C14 O3 Zn2 124.6(4) . 4_666
C14 O3 K1 112.7(4) . 4_566
Zn2 O3 K1 106.15(18) 4_666 4_566
C14 O4 K1 139.7(5) . 4_666
C15 O5 Zn1 127.6(4) . 4_565
C15 O6 Zn2 129.1(4) . 4_565
C16 O7 Zn1 121.6(4) . 4_465
C16 O8 K1 115.9(4) . 4_465
Zn2 O9 Zn1 112.0(2) . .
Zn2 O9 K1 102.51(17) . .
Zn1 O9 K1 109.39(18) . .
Zn2 O9 H9A 118.9 . .
Zn1 O9 H9A 110.6 . .
K1 O9 H9A 102.2 . .
Zn2 O10 H10A 115.3 . .
Zn2 O10 H10B 122.0 . .
H10A O10 H10B 107.1 . .
H11A O11 K1 97.3 . .
K1 O11 H11A 97.3 . .
H11A O11 H11B 107.0 . .
K1 O11 H11B 95.5 . .
H11A O11 H11B 107.0 . .
C2 C1 C6 119.1(6) . .
C2 C1 C7 123.0(5) . .
C6 C1 C7 117.9(6) . .
C1 C2 C3 119.8(5) . .
C1 C2 C13 119.5(5) . .
C3 C2 C13 120.7(5) . .
C1 C2 K1 110.8(4) . 4_566
C3 C2 K1 82.5(3) . 4_566
C13 C2 K1 76.6(3) . 4_566
C4 C3 C2 119.7(6) . .
C4 C3 C14 118.6(5) . .
C2 C3 C14 121.6(5) . .
C4 C3 K1 115.5(4) . 4_566
C2 C3 K1 74.2(3) . 4_566
C14 C3 K1 79.1(3) . 4_566
C5 C4 C3 120.1(6) . .
C5 C4 H4 120.0 . .
C3 C4 H4 120.0 . .
C6 C5 C4 120.3(6) . .
C6 C5 H5 119.9 . .
C4 C5 H5 119.9 . .
C5 C6 C1 121.1(6) . .
C5 C6 H6 119.4 . .
C1 C6 H6 119.4 . .
C12 C7 C8 117.6(6) . .
C12 C7 C1 121.4(5) . .
C8 C7 C1 120.9(6) . .
C9 C8 C7 122.2(6) . .
C9 C8 H8 118.9 . .
C7 C8 H8 118.9 . .
C8 C9 C10 119.9(5) . .
C8 C9 C15 117.5(5) . .
C10 C9 C15 122.1(5) . .
C9 C10 C11 118.7(5) . .
C9 C10 C16 121.3(5) . .
C11 C10 C16 119.9(5) . .
C10 C11 C12 120.8(6) . .
C10 C11 H11 119.6 . .
C12 C11 H11 119.6 . .
C7 C12 C11 120.7(6) . .
C7 C12 H12 119.6 . .
C11 C12 H12 119.6 . .
O2 C13 O1 123.4(6) . .
O2 C13 C2 118.6(6) . .
O1 C13 C2 117.8(5) . .
O2 C13 K1 146.6(4) . 4_566
O1 C13 K1 52.5(3) . 4_566
C2 C13 K1 77.6(3) . 4_566
O4 C14 O3 124.3(6) . .
O4 C14 C3 122.2(6) . .
O3 C14 C3 113.4(5) . .
O6 C15 O5 125.3(6) . .
O6 C15 C9 115.6(5) . .
O5 C15 C9 119.0(5) . .
O8 C16 O7 123.9(6) . .
O8 C16 C10 121.6(6) . .
O7 C16 C10 114.4(5) . .

loop_
_geom_bond_atom_site_label_1
_geom_bond_atom_site_label_2
_geom_bond_distance
_geom_bond_site_symmetry_2
K1 O11 2.611(9) .
K1 O4 2.710(5) 4_465
K1 O9 2.787(5) .
K1 O1 2.808(5) 4_565
K1 O3 2.839(5) 4_565
K1 O8 2.886(5) 4_666
K1 C13 3.392(6) 4_565
K1 C2 3.405(6) 4_565
K1 C3 3.507(6) 4_565
K1 Zn2 3.8367(18) 1_655
K1 H9A 3.0622 .
K1 H11A 2.9510 .
K1 H11B 2.8126 .
Zn1 O9 1.941(4) .
Zn1 O7 1.965(4) 4_666
Zn1 O1 1.967(4) .
Zn1 O5 2.028(4) 4_566
Zn2 O9 1.901(4) .
Zn2 O3 1.909(4) 4_465
Zn2 O6 1.954(4) 4_566
Zn2 O10 1.958(5) .
Zn2 K1 3.8366(18) 1_455
O1 C13 1.260(7) .
O1 K1 2.809(5) 4_566
O2 C13 1.234(8) .
O3 C14 1.290(7) .
O3 Zn2 1.909(4) 4_666
O3 K1 2.839(5) 4_566
O4 C14 1.224(7) .
O4 K1 2.710(5) 4_666
O5 C15 1.258(7) .
O5 Zn1 2.028(4) 4_565
O6 C15 1.253(7) .
O6 Zn2 1.954(4) 4_565
O7 C16 1.294(7) .
O7 Zn1 1.965(4) 4_465
O8 C16 1.225(7) .
O8 K1 2.886(5) 4_465
O9 H9A 0.8102 .
O10 H10A 0.8206 .
O10 H10B 0.8194 .
O11 H11A 1.0826 .
O11 H11A 1.0826 .
O11 H11B 0.8242 .
C1 C2 1.387(8) .
C1 C6 1.397(9) .
C1 C7 1.499(8) .
C2 C3 1.397(8) .
C2 C13 1.520(8) .
C2 K1 3.405(6) 4_566
C3 C4 1.386(9) .
C3 C14 1.500(8) .
C3 K1 3.507(6) 4_566
C4 C5 1.381(9) .
C4 H4 0.9300 .
C5 C6 1.355(9) .
C5 H5 0.9300 .
C6 H6 0.9300 .
C7 C12 1.385(9) .
C7 C8 1.395(8) .
C8 C9 1.377(8) .
C8 H8 0.9300 .
C9 C10 1.389(8) .
C9 C15 1.483(8) .
C10 C11 1.390(8) .
C10 C16 1.508(8) .
C11 C12 1.395(9) .
C11 H11 0.9300 .
C12 H12 0.9300 .
C13 K1 3.392(6) 4_566

loop_
_geom_hbond_atom_site_label_D
_geom_hbond_atom_site_label_H
_geom_hbond_atom_site_label_A
_geom_hbond_distance_DH
_geom_hbond_distance_HA
_geom_hbond_distance_DA
_geom_hbond_angle_DHA
_geom_hbond_site_symmetry_A
O10 H10B O7 0.82 1.81 2.626(7) 170.3 .
O10 H10A O2 0.82 1.96 2.636(7) 138.5 1_455
C4 H4 O11 0.93 2.43 3.267(11) 150.2 2_846
O11 H11A O11 1.08 1.78 2.860(18) 174.1 3_766
O11 H11B O8 0.82 2.45 3.003(10) 125.8 4_666
O10 H10B O7 0.82 1.81 2.626(7) 170.3 .
O10 H10A O2 0.82 1.96 2.636(7) 138.5 1_455
O9 H9A O5 0.81 2.31 3.054(6) 153.3 .

loop_
_geom_torsion_atom_site_label_1
_geom_torsion_atom_site_label_2
_geom_torsion_atom_site_label_3
_geom_torsion_atom_site_label_4
_geom_torsion
_geom_torsion_site_symmetry_1
_geom_torsion_site_symmetry_2
_geom_torsion_site_symmetry_3
_geom_torsion_site_symmetry_4
C6 C1 C2 C3 -0.7(9) . . . .
C7 C1 C2 C3 -177.9(6) . . . .
C6 C1 C2 C13 -179.9(6) . . . .
C7 C1 C2 C13 3.0(9) . . . .
C6 C1 C2 K1 -93.9(6) . . . 4_566
C7 C1 C2 K1 88.9(6) . . . 4_566
C1 C2 C3 C4 1.1(9) . . . .
C13 C2 C3 C4 -179.7(6) . . . .
K1 C2 C3 C4 110.8(6) 4_566 . . .
C1 C2 C3 C14 -175.8(6) . . . .
C13 C2 C3 C14 3.4(9) . . . .
K1 C2 C3 C14 -66.1(5) 4_566 . . .
C1 C2 C3 K1 -109.7(5) . . . 4_566
C13 C2 C3 K1 69.5(5) . . . 4_566
C2 C3 C4 C5 -1.3(10) . . . .
C14 C3 C4 C5 175.7(6) . . . .
K1 C3 C4 C5 84.5(7) 4_566 . . .
C3 C4 C5 C6 1.1(12) . . . .
C4 C5 C6 C1 -0.7(12) . . . .
C2 C1 C6 C5 0.5(11) . . . .
C7 C1 C6 C5 177.8(7) . . . .
C2 C1 C7 C12 -131.8(7) . . . .
C6 C1 C7 C12 51.0(9) . . . .
C2 C1 C7 C8 51.5(9) . . . .
C6 C1 C7 C8 -125.7(7) . . . .
C12 C7 C8 C9 -0.7(9) . . . .
C1 C7 C8 C9 176.2(6) . . . .
C7 C8 C9 C10 1.0(9) . . . .
C7 C8 C9 C15 -171.6(6) . . . .
C8 C9 C10 C11 -0.3(9) . . . .
C15 C9 C10 C11 172.0(6) . . . .
C8 C9 C10 C16 176.0(6) . . . .
C15 C9 C10 C16 -11.7(9) . . . .
C9 C10 C11 C12 -0.7(9) . . . .
C16 C10 C11 C12 -177.0(6) . . . .
C8 C7 C12 C11 -0.3(9) . . . .
C1 C7 C12 C11 -177.1(6) . . . .
C10 C11 C12 C7 1.0(10) . . . .
Zn1 O1 C13 O2 1.8(7) . . . .
K1 O1 C13 O2 -138.9(5) 4_566 . . .
Zn1 O1 C13 C2 -174.7(4) . . . .
K1 O1 C13 C2 44.5(5) 4_566 . . .
Zn1 O1 C13 K1 140.7(4) . . . 4_566
C1 C2 C13 O2 -105.0(7) . . . .
C3 C2 C13 O2 75.8(8) . . . .
K1 C2 C13 O2 148.5(5) 4_566 . . .
C1 C2 C13 O1 71.8(7) . . . .
C3 C2 C13 O1 -107.4(6) . . . .
K1 C2 C13 O1 -34.7(4) 4_566 . . .
C1 C2 C13 K1 106.5(5) . . . 4_566
C3 C2 C13 K1 -72.7(5) . . . 4_566
K1 O4 C14 O3 -28.4(11) 4_666 . . .
K1 O4 C14 C3 155.4(5) 4_666 . . .
Zn2 O3 C14 O4 -3.3(9) 4_666 . . .
K1 O3 C14 O4 -134.3(6) 4_566 . . .
Zn2 O3 C14 C3 173.2(4) 4_666 . . .
K1 O3 C14 C3 42.2(6) 4_566 . . .
C4 C3 C14 O4 32.6(9) . . . .
C2 C3 C14 O4 -150.5(6) . . . .
K1 C3 C14 O4 145.9(6) 4_566 . . .
C4 C3 C14 O3 -143.9(6) . . . .
C2 C3 C14 O3 33.0(8) . . . .
K1 C3 C14 O3 -30.7(5) 4_566 . . .
Zn2 O6 C15 O5 -1.9(9) 4_565 . . .
Zn2 O6 C15 C9 -178.7(4) 4_565 . . .
Zn1 O5 C15 O6 -28.4(9) 4_565 . . .
Zn1 O5 C15 C9 148.3(4) 4_565 . . .
C8 C9 C15 O6 131.5(6) . . . .
C10 C9 C15 O6 -41.0(8) . . . .
C8 C9 C15 O5 -45.5(8) . . . .
C10 C9 C15 O5 142.0(6) . . . .
K1 O8 C16 O7 62.5(7) 4_465 . . .
K1 O8 C16 C10 -118.9(5) 4_465 . . .
Zn1 O7 C16 O8 9.0(9) 4_465 . . .
Zn1 O7 C16 C10 -169.6(4) 4_465 . . .
C9 C10 C16 O8 128.9(7) . . . .
C11 C10 C16 O8 -54.9(9) . . . .
C9 C10 C16 O7 -52.4(8) . . . .
C11 C10 C16 O7 123.8(6) . . . .
